data_4516994
loop_
_publ_author_name
'Zou, Song'
'Liu, Yu'
'Xi, Chanjuan'

_publ_section_title
;
 Concise and Efficient Synthesis of Indole-Indolone Scaffolds through
 MeOTf-Induced Annulation of <i>N</i>-(2-Cyanoaryl)indoles.
;
_journal_issue 20
_journal_name_full 'ACS omega'
_journal_page_first 18734
_journal_page_last 18740
_journal_paper_doi 10.1021/acsomega.9b02679
_journal_volume 4
_journal_year 2019
_chemical_formula_moiety 'C16 H11 N O2'
_chemical_formula_sum 'C16 H11 N O2'
_chemical_formula_weight 249.26
_space_group_crystal_system triclinic
_space_group_IT_number 2
_space_group_name_Hall '-P 1'
_space_group_name_H-M_alt 'P -1'
_atom_sites_solution_hydrogens geom
_atom_sites_solution_primary dual
_audit_creation_date 2019-05-16
_audit_creation_method
;
Olex2 1.2
(compiled 2018.05.29 svn.r3508 for OlexSys, GUI svn.r5506)
;
_cell_angle_alpha 97.900(3)
_cell_angle_beta 90.784(3)
_cell_angle_gamma 104.758(3)
_cell_formula_units_Z 2
_cell_length_a 7.2824(2)
_cell_length_b 8.2333(3)
_cell_length_c 9.9984(4)
_cell_measurement_reflns_used 4311
_cell_measurement_temperature 169.99(11)
_cell_measurement_theta_max 75.1490
_cell_measurement_theta_min 4.4510
_cell_volume 573.46(4)
_computing_cell_refinement 'CrysAlisPro 1.171.40.14e (Rigaku OD, 2018)'
_computing_data_collection 'CrysAlisPro 1.171.40.14e (Rigaku OD, 2018)'
_computing_data_reduction 'CrysAlisPro 1.171.40.14e (Rigaku OD, 2018)'
_computing_molecular_graphics 'Olex2 (Dolomanov et al., 2009)'
_computing_publication_material 'Olex2 (Dolomanov et al., 2009)'
_computing_structure_refinement 'ShelXL (Sheldrick, 2015)'
_computing_structure_solution 'ShelXT (Sheldrick, 2015)'
_diffrn_ambient_environment N~2~
_diffrn_ambient_temperature 169.99(11)
_diffrn_detector 'CCD plate'
_diffrn_detector_type HyPix
_diffrn_measured_fraction_theta_full 0.998
_diffrn_measured_fraction_theta_max 0.948
_diffrn_measurement_details
;
List of Runs (angles in degrees, time in seconds):

  # Type    Start    End  Width  t~exp~   \w     \q     \k     \f   Frames
--------------------------------------------------------------------------
  1  \w   -120.00 -35.00   0.50    0.05    --  -47.20 -41.00  30.00  170
  2  \w    -25.00  59.00   0.50    0.05    --   47.20 -41.00  30.00  168
  3  \w     35.00 120.00   0.50    0.05    --   47.20  41.00-177.00  170
  4  \w   -168.00 -87.00   0.50    0.05    --  -99.00 -41.00  30.00  162
  5  \w   -111.00 -26.00   0.50    0.05    --  -99.00  41.00-177.00  170
  6  \w     91.00 169.00   0.50    0.05    --  103.25  41.00-177.00  156
  7  \w     31.00  72.00   0.50    0.05    --  103.25 -41.00  30.00   82
  8  \w    -93.00 -14.00   0.50    0.05    --  -47.20 125.00 -60.00  158
  9  \w    -51.00 -25.00   0.50    0.05    --  -47.20  41.00-177.00   52
 10  \w   -120.00 -72.00   0.50    0.05    --  -47.20-125.00 -30.00   96
 11  \w    -24.00   2.00   0.50    0.05    --  -47.20  41.00-177.00   52
 12  \w     83.00 115.00   0.50    0.05    --   47.20  38.00-150.00   64
 13  \w   -121.00 -28.00   0.50    0.05    --  -99.00  77.00   0.00  186
 14  \w   -166.00-115.00   0.50    0.05    --  -99.00 -94.00-150.00  102
 15  \w    -76.00 -30.00   0.50    0.05    --  -99.00  77.00-120.00   92
 16  \w   -162.00 -85.00   0.50    0.05    --  -99.00 -15.00-120.00  154
 17  \w   -117.00 -80.00   0.50    0.05    --  -99.00  77.00-120.00   74
 18  \w    127.00 169.00   0.50    0.05    --  103.25  45.00 -60.00   84
 19  \w     31.00 112.00   0.50    0.05    --  103.25 -15.00   0.00  162
 20  \w     45.00 108.00   0.50    0.05    --  103.25 -94.00 120.00  126
 21  \w     39.00 104.00   0.50    0.05    --  103.25 -94.00  60.00  130
 22  \w     93.00 130.00   0.50    0.05    --  103.25  30.00 -30.00   74
 23  \w     82.00 114.00   0.50    0.05    --  103.25 -45.00-180.00   64
 24  \w     32.00 108.00   0.50    0.05    --  103.25 -45.00 120.00  152
 25  \w     77.00 107.00   0.50    0.05    --  103.25 -94.00   0.00   60
 26  \w     74.00 104.00   0.50    0.05    --  103.25 -94.00-120.00   60
 27  \w     44.00  72.00   0.50    0.05    --  103.25 -94.00   0.00   56
 28  \w     48.00  76.00   0.50    0.05    --  103.25 -45.00-180.00   56
;
_diffrn_measurement_device 'four-circle diffractometer'
_diffrn_measurement_device_type 'XtaLAB Synergy R, HyPix'
_diffrn_measurement_method '\w scans'
_diffrn_orient_matrix_type 'CrysAlisPro convention (1999,Acta A55,543-557)'
_diffrn_orient_matrix_UB_11 -0.0159165000
_diffrn_orient_matrix_UB_12 -0.1920873000
_diffrn_orient_matrix_UB_13 -0.0225739000
_diffrn_orient_matrix_UB_21 -0.1839199000
_diffrn_orient_matrix_UB_22 -0.0314418000
_diffrn_orient_matrix_UB_23 0.0778039000
_diffrn_orient_matrix_UB_31 -0.1179045000
_diffrn_orient_matrix_UB_32 -0.0191734000
_diffrn_orient_matrix_UB_33 -0.1330337000
_diffrn_radiation_monochromator mirror
_diffrn_radiation_probe x-ray
_diffrn_radiation_type CuK\a
_diffrn_radiation_wavelength 1.54184
_diffrn_reflns_av_R_equivalents 0.0214
_diffrn_reflns_av_unetI/netI 0.0228
_diffrn_reflns_Laue_measured_fraction_full 0.998
_diffrn_reflns_Laue_measured_fraction_max 0.948
_diffrn_reflns_limit_h_max 7
_diffrn_reflns_limit_h_min -9
_diffrn_reflns_limit_k_max 10
_diffrn_reflns_limit_k_min -10
_diffrn_reflns_limit_l_max 10
_diffrn_reflns_limit_l_min -12
_diffrn_reflns_number 6526
_diffrn_reflns_point_group_measured_fraction_full 0.998
_diffrn_reflns_point_group_measured_fraction_max 0.948
_diffrn_reflns_theta_full 67.684
_diffrn_reflns_theta_max 75.429
_diffrn_reflns_theta_min 4.470
_diffrn_source 'Rotating-anode X-ray tube'
_diffrn_source_type 'PhotonJet R (Cu) X-ray Source'
_exptl_absorpt_coefficient_mu 0.777
_exptl_absorpt_correction_T_max 1.00000
_exptl_absorpt_correction_T_min 0.92004
_exptl_absorpt_correction_type multi-scan
_exptl_absorpt_process_details
;
CrysAlisPro 1.171.40.14e (Rigaku Oxford Diffraction, 2018)
Empirical absorption correction using spherical harmonics,
 implemented in SCALE3 ABSPACK scaling algorithm.
;
_exptl_crystal_colour orange
_exptl_crystal_colour_primary orange
_exptl_crystal_density_diffrn 1.444
_exptl_crystal_description plate
_exptl_crystal_F_000 260
_exptl_crystal_size_max 0.62
_exptl_crystal_size_mid 0.54
_exptl_crystal_size_min 0.42
_refine_diff_density_max 0.231
_refine_diff_density_min -0.197
_refine_diff_density_rms 0.043
_refine_ls_extinction_method none
_refine_ls_goodness_of_fit_ref 1.072
_refine_ls_hydrogen_treatment constr
_refine_ls_matrix_type full
_refine_ls_number_parameters 173
_refine_ls_number_reflns 2258
_refine_ls_number_restraints 0
_refine_ls_restrained_S_all 1.072
_refine_ls_R_factor_all 0.0423
_refine_ls_R_factor_gt 0.0367
_refine_ls_shift/su_max 0.000
_refine_ls_shift/su_mean 0.000
_refine_ls_structure_factor_coef Fsqd
_refine_ls_weighting_details 'w=1/[\s^2^(Fo^2^)+(0.0584P)^2^+0.1197P] where P=(Fo^2^+2Fc^2^)/3'
_refine_ls_weighting_scheme calc
_refine_ls_wR_factor_gt 0.0992
_refine_ls_wR_factor_ref 0.1062
_reflns_Friedel_coverage 0.000
_reflns_number_gt 2018
_reflns_number_total 2258
_reflns_threshold_expression 'I > 2\s(I)'
_cod_data_source_file ao9b02679_si_004.cif
_cod_data_source_block tx758_compound_4u
_cod_database_code 4516994
_shelx_shelxl_version_number 2017/1
_chemical_oxdiff_usercomment 'C H N '
_shelx_space_group_comment
;
The symmetry employed for this shelxl refinement is uniquely defined
by the following loop, which should always be used as a source of
symmetry information in preference to the above space-group names.
They are only intended as comments.
;
_reflns_odcompleteness_completeness 99.90
_reflns_odcompleteness_iscentric 1
_reflns_odcompleteness_theta 68.13
_olex2_refinement_description
;
1. Fixed Uiso
 At 1.2 times of:
  All C(H) groups
 At 1.5 times of:
  All C(H,H,H) groups
2.a Aromatic/amide H refined with riding coordinates:
 C8(H8), C5(H5), C10(H10), C13(H13), C2(H2), C9(H9), C4(H4), C3(H3)
2.b Idealised Me refined as rotating group:
 C16(H16A,H16B,H16C)
;
_olex2_submission_special_instructions 'No special instructions were received'
_oxdiff_exptl_absorpt_empirical_details
;
Empirical correction (ABSPACK) includes:
- Absorption correction using spherical harmonics
- Frame scaling
;
_oxdiff_exptl_absorpt_empirical_full_max 1.526
_oxdiff_exptl_absorpt_empirical_full_min 0.555

loop_
_space_group_symop_operation_xyz
'x, y, z'
'-x, -y, -z'

loop_
_atom_site_label
_atom_site_type_symbol
_atom_site_fract_x
_atom_site_fract_y
_atom_site_fract_z
_atom_site_U_iso_or_equiv
_atom_site_adp_type
_atom_site_occupancy
_atom_site_site_symmetry_order
_atom_site_calc_flag
_atom_site_refinement_flags_posn
O1 O 0.82509(13) 0.27324(11) 0.14660(9) 0.0390(2) Uani 1 1 d .
O2 O 0.59666(13) 0.11758(12) 0.72010(9) 0.0376(2) Uani 1 1 d .
N1 N 0.77128(13) 0.52614(12) 0.44737(9) 0.0284(2) Uani 1 1 d .
C14 C 0.76160(16) 0.36579(15) 0.37865(11) 0.0292(3) Uani 1 1 d .
C7 C 0.72103(15) 0.51383(15) 0.57873(11) 0.0279(3) Uani 1 1 d .
C6 C 0.82582(15) 0.65154(15) 0.36253(11) 0.0279(3) Uani 1 1 d .
C1 C 0.85631(15) 0.57046(15) 0.23546(12) 0.0289(3) Uani 1 1 d .
C12 C 0.68001(15) 0.33902(16) 0.59065(11) 0.0289(3) Uani 1 1 d .
C8 C 0.71015(17) 0.63824(17) 0.68640(12) 0.0332(3) Uani 1 1 d .
H8 H 0.735113 0.752507 0.676952 0.040 Uiso 1 1 calc R
C15 C 0.81641(16) 0.38458(16) 0.23858(11) 0.0303(3) Uani 1 1 d .
C5 C 0.84744(17) 0.82399(16) 0.38882(12) 0.0332(3) Uani 1 1 d .
H5 H 0.825980 0.876512 0.473450 0.040 Uiso 1 1 calc R
C10 C 0.62166(17) 0.40916(17) 0.82457(12) 0.0350(3) Uani 1 1 d .
H10 H 0.590221 0.377370 0.908761 0.042 Uiso 1 1 calc R
C13 C 0.70384(16) 0.24718(15) 0.46319(11) 0.0305(3) Uani 1 1 d .
H13 H 0.684093 0.130273 0.441831 0.037 Uiso 1 1 calc R
C2 C 0.91229(17) 0.66451(17) 0.13110(12) 0.0332(3) Uani 1 1 d .
H2 H 0.933880 0.612047 0.046483 0.040 Uiso 1 1 calc R
C9 C 0.65997(17) 0.58085(17) 0.80777(12) 0.0360(3) Uani 1 1 d .
H9 H 0.651183 0.659786 0.881829 0.043 Uiso 1 1 calc R
C11 C 0.63030(16) 0.28707(16) 0.71704(12) 0.0309(3) Uani 1 1 d .
C4 C 0.90321(18) 0.91679(17) 0.28237(13) 0.0367(3) Uani 1 1 d .
H4 H 0.919165 1.033684 0.296647 0.044 Uiso 1 1 calc R
C3 C 0.93524(18) 0.83867(17) 0.15614(13) 0.0379(3) Uani 1 1 d .
H3 H 0.972553 0.903773 0.087455 0.045 Uiso 1 1 calc R
C16 C 0.5551(2) 0.06038(19) 0.84791(13) 0.0417(3) Uani 1 1 d .
H16A H 0.536642 -0.060428 0.837880 0.063 Uiso 1 1 calc GR
H16B H 0.441548 0.088562 0.879450 0.063 Uiso 1 1 calc GR
H16C H 0.659175 0.114660 0.912112 0.063 Uiso 1 1 calc GR

loop_
_atom_site_aniso_label
_atom_site_aniso_U_11
_atom_site_aniso_U_22
_atom_site_aniso_U_33
_atom_site_aniso_U_23
_atom_site_aniso_U_13
_atom_site_aniso_U_12
O1 0.0510(5) 0.0387(5) 0.0269(5) 0.0030(4) 0.0098(4) 0.0115(4)
O2 0.0462(5) 0.0402(5) 0.0278(5) 0.0144(4) 0.0071(4) 0.0084(4)
N1 0.0329(5) 0.0304(5) 0.0217(5) 0.0055(4) 0.0044(4) 0.0069(4)
C14 0.0321(6) 0.0317(6) 0.0241(6) 0.0040(5) 0.0029(4) 0.0086(5)
C7 0.0258(5) 0.0372(6) 0.0208(5) 0.0066(5) 0.0022(4) 0.0071(4)
C6 0.0247(5) 0.0342(6) 0.0248(6) 0.0081(5) 0.0012(4) 0.0054(4)
C1 0.0266(5) 0.0358(6) 0.0249(6) 0.0070(5) 0.0027(4) 0.0077(5)
C12 0.0267(5) 0.0373(7) 0.0237(6) 0.0085(5) 0.0022(4) 0.0080(5)
C8 0.0338(6) 0.0376(7) 0.0278(6) 0.0043(5) 0.0032(5) 0.0086(5)
C15 0.0303(6) 0.0370(7) 0.0240(6) 0.0058(5) 0.0038(4) 0.0088(5)
C5 0.0350(6) 0.0343(6) 0.0297(6) 0.0053(5) 0.0030(5) 0.0075(5)
C10 0.0330(6) 0.0496(8) 0.0229(6) 0.0093(5) 0.0051(5) 0.0094(5)
C13 0.0343(6) 0.0327(6) 0.0257(6) 0.0065(5) 0.0039(5) 0.0094(5)
C2 0.0340(6) 0.0421(7) 0.0260(6) 0.0104(5) 0.0056(5) 0.0115(5)
C9 0.0372(6) 0.0464(7) 0.0240(6) 0.0011(5) 0.0041(5) 0.0118(5)
C11 0.0278(5) 0.0396(7) 0.0263(6) 0.0104(5) 0.0031(4) 0.0072(5)
C4 0.0387(6) 0.0341(6) 0.0389(7) 0.0121(5) 0.0050(5) 0.0087(5)
C3 0.0381(6) 0.0438(7) 0.0355(7) 0.0180(6) 0.0086(5) 0.0106(5)
C16 0.0455(7) 0.0491(8) 0.0330(7) 0.0206(6) 0.0075(6) 0.0087(6)

loop_
_atom_type_symbol
_atom_type_description
_atom_type_scat_dispersion_real
_atom_type_scat_dispersion_imag
_atom_type_scat_source
C C 0.0181 0.0091 'International Tables Vol C Tables 4.2.6.8 and 6.1.1.4'
H H 0.0000 0.0000 'International Tables Vol C Tables 4.2.6.8 and 6.1.1.4'
N N 0.0311 0.0180 'International Tables Vol C Tables 4.2.6.8 and 6.1.1.4'
O O 0.0492 0.0322 'International Tables Vol C Tables 4.2.6.8 and 6.1.1.4'

loop_
_geom_angle_atom_site_label_1
_geom_angle_atom_site_label_2
_geom_angle_atom_site_label_3
_geom_angle
C11 O2 C16 117.06(10)
C14 N1 C6 111.31(10)
C7 N1 C14 109.60(10)
C7 N1 C6 139.08(11)
N1 C14 C15 107.89(10)
C13 C14 N1 109.63(10)
C13 C14 C15 142.48(11)
N1 C7 C12 105.98(10)
N1 C7 C8 131.20(11)
C8 C7 C12 122.82(11)
C1 C6 N1 107.65(10)
C5 C6 N1 130.14(11)
C5 C6 C1 122.21(11)
C6 C1 C15 109.21(10)
C2 C1 C6 120.10(11)
C2 C1 C15 130.69(11)
C7 C12 C13 108.64(10)
C11 C12 C7 119.09(11)
C11 C12 C13 132.25(11)
C7 C8 H8 122.1
C9 C8 C7 115.86(12)
C9 C8 H8 122.1
O1 C15 C14 128.00(11)
O1 C15 C1 128.06(11)
C14 C15 C1 103.94(10)
C6 C5 H5 121.5
C6 C5 C4 116.95(11)
C4 C5 H5 121.5
C9 C10 H10 119.7
C11 C10 H10 119.7
C11 C10 C9 120.52(11)
C14 C13 C12 106.13(11)
C14 C13 H13 126.9
C12 C13 H13 126.9
C1 C2 H2 120.8
C3 C2 C1 118.38(12)
C3 C2 H2 120.8
C8 C9 C10 123.13(12)
C8 C9 H9 118.4
C10 C9 H9 118.4
O2 C11 C12 115.22(11)
O2 C11 C10 126.21(11)
C10 C11 C12 118.57(12)
C5 C4 H4 119.2
C3 C4 C5 121.59(12)
C3 C4 H4 119.2
C2 C3 H3 119.6
C4 C3 C2 120.77(11)
C4 C3 H3 119.6
O2 C16 H16A 109.5
O2 C16 H16B 109.5
O2 C16 H16C 109.5
H16A C16 H16B 109.5
H16A C16 H16C 109.5
H16B C16 H16C 109.5

loop_
_geom_bond_atom_site_label_1
_geom_bond_atom_site_label_2
_geom_bond_distance
O1 C15 1.2204(15)
O2 C11 1.3587(15)
O2 C16 1.4317(14)
N1 C14 1.3863(16)
N1 C7 1.3785(14)
N1 C6 1.4087(15)
C14 C15 1.4792(15)
C14 C13 1.3684(16)
C7 C12 1.4156(17)
C7 C8 1.3982(17)
C6 C1 1.3997(16)
C6 C5 1.3756(17)
C1 C15 1.4881(17)
C1 C2 1.3883(16)
C12 C13 1.4262(16)
C12 C11 1.4118(15)
C8 H8 0.9300
C8 C9 1.3824(17)
C5 H5 0.9300
C5 C4 1.3996(17)
C10 H10 0.9300
C10 C9 1.4035(19)
C10 C11 1.3810(18)
C13 H13 0.9300
C2 H2 0.9300
C2 C3 1.3874(19)
C9 H9 0.9300
C4 H4 0.9300
C4 C3 1.3865(19)
C3 H3 0.9300
C16 H16A 0.9600
C16 H16B 0.9600
C16 H16C 0.9600
